data_8102367
loop_
_publ_author_name
'Chongchen Wang'

_publ_section_title
;
 Crystal structure of
 poly[tetraaqua(2,2'-bipyridine-4,4'-dicarboxylato)-bis(2,2'-bipyridyl-4,4'-dicarboxylato)dilanthanum(III)
 dihydrate], La2(C12H6O4N2)3(H2O)4 &#x00B7; 2H2O
;
_journal_issue 4
_journal_name_full 'Zeitschrift f\"ur Kristallographie - New Crystal Structures'
_journal_page_first 475
_journal_volume 223
_journal_year 2008
_chemical_formula_sum 'C36 H30 La2 N6 O18'
_chemical_formula_weight 1112.48
_space_group_IT_number 62
_symmetry_cell_setting orthorhombic
_symmetry_space_group_name_Hall '-P 2ac 2n'
_symmetry_space_group_name_H-M 'P n m a'
_atom_sites_solution_hydrogens geom
_atom_sites_solution_primary direct
_atom_sites_solution_secondary difmap
_audit_creation_method SHELXL-97
_cell_angle_alpha 90.00
_cell_angle_beta 90.00
_cell_angle_gamma 90.00
_cell_formula_units_Z 4
_cell_length_a 14.1852(18)
_cell_length_b 21.949(2)
_cell_length_c 12.1345(14)
_cell_measurement_reflns_used 4538
_cell_measurement_temperature 293(2)
_cell_measurement_theta_max 25.562
_cell_measurement_theta_min 2.603
_cell_volume 3778.1(7)
_computing_cell_refinement 'Bruker SMART'
_computing_data_collection 'Bruker SMART'
_computing_data_reduction 'Bruker SHELXTL'
_computing_molecular_graphics 'Bruker SHELXTL'
_computing_publication_material 'Bruker SHELXTL'
_computing_structure_refinement 'SHELXL-97 (Sheldrick, 1997)'
_computing_structure_solution 'SHELXS-97 (Sheldrick, 1990)'
_diffrn_ambient_temperature 293(2)
_diffrn_measured_fraction_theta_full 0.998
_diffrn_measured_fraction_theta_max 0.998
_diffrn_measurement_device_type 'CCD area detector'
_diffrn_measurement_method 'phi and omega scans'
_diffrn_radiation_monochromator graphite
_diffrn_radiation_source 'fine-focus sealed tube'
_diffrn_radiation_type MoK\a
_diffrn_radiation_wavelength 0.71073
_diffrn_reflns_av_R_equivalents 0.0515
_diffrn_reflns_av_sigmaI/netI 0.0399
_diffrn_reflns_limit_h_max 16
_diffrn_reflns_limit_h_min -16
_diffrn_reflns_limit_k_max 26
_diffrn_reflns_limit_k_min -26
_diffrn_reflns_limit_l_max 14
_diffrn_reflns_limit_l_min -14
_diffrn_reflns_number 28266
_diffrn_reflns_theta_full 25.01
_diffrn_reflns_theta_max 25.01
_diffrn_reflns_theta_min 3.02
_exptl_absorpt_coefficient_mu 2.322
_exptl_absorpt_correction_T_max 0.5425
_exptl_absorpt_correction_T_min 0.4723
_exptl_absorpt_correction_type multi-scan
_exptl_absorpt_process_details SADABS
_exptl_crystal_colour yellow
_exptl_crystal_density_diffrn 1.956
_exptl_crystal_density_method 'not measured'
_exptl_crystal_description block
_exptl_crystal_F_000 2184
_exptl_crystal_size_max 0.38
_exptl_crystal_size_mid 0.35
_exptl_crystal_size_min 0.30
_refine_diff_density_max 0.856
_refine_diff_density_min -1.150
_refine_diff_density_rms 0.175
_refine_ls_extinction_method none
_refine_ls_goodness_of_fit_ref 1.078
_refine_ls_hydrogen_treatment constr
_refine_ls_matrix_type full
_refine_ls_number_parameters 337
_refine_ls_number_reflns 3424
_refine_ls_number_restraints 0
_refine_ls_restrained_S_all 1.078
_refine_ls_R_factor_all 0.0356
_refine_ls_R_factor_gt 0.0317
_refine_ls_shift/su_max 0.001
_refine_ls_shift/su_mean 0.000
_refine_ls_structure_factor_coef Fsqd
_refine_ls_weighting_details 'calc w=1/[\s^2^(Fo^2^)+(0.0358P)^2^+17.0518P] where P=(Fo^2^+2Fc^2^)/3'
_refine_ls_weighting_scheme calc
_refine_ls_wR_factor_gt 0.0864
_refine_ls_wR_factor_ref 0.0877
_reflns_number_gt 3242
_reflns_number_total 3424
_reflns_threshold_expression >2sigma(I)
_cod_data_source_file 1267-2449.cff
_cod_data_source_block b
_cod_depositor_comments
;
The following automatic conversions were performed:
'_symmetry_cell_setting' value 'Orthorhombic' changed to 'orthorhombic'
according to '/home/saulius/struct/CIF-dictionaries/cif_core.dic'
dictionary named 'cif_core.dic' version 2.4.1 from 2010-06-29.

Automatic conversion script
Id: cif_fix_enum 1555 2011-01-17 13:19:09Z saulius 
;
_cod_original_cell_volume 3778.0(8)
_cod_original_sg_symbol_H-M Pnma
_cod_database_code 8102367

loop_
_symmetry_equiv_pos_as_xyz
'x, y, z'
'-x+1/2, -y, z+1/2'
'-x, y+1/2, -z'
'x+1/2, -y+1/2, -z+1/2'
'-x, -y, -z'
'x-1/2, y, -z-1/2'
'x, -y-1/2, z'
'-x-1/2, y-1/2, z-1/2'

loop_
_atom_site_label
_atom_site_type_symbol
_atom_site_fract_x
_atom_site_fract_y
_atom_site_fract_z
_atom_site_U_iso_or_equiv
_atom_site_adp_type
_atom_site_occupancy
_atom_site_symmetry_multiplicity
_atom_site_calc_flag
_atom_site_refinement_flags
_atom_site_disorder_assembly
_atom_site_disorder_group
La1 La 0.164560(15) 0.388546(10) 1.035510(17) 0.01666(11) Uani 1 1 d . . .
N1 N 0.3426(2) 0.4225(2) 1.0809(3) 0.0311(9) Uani 1 1 d . A .
N2 N 0.2918(3) 0.4087(2) 0.8697(3) 0.0295(8) Uani 1 1 d . A .
N3 N 0.2991(5) 0.2500 0.5687(5) 0.0517(19) Uani 1 2 d S . .
N4 N 0.1641(6) 0.2742(4) 0.4106(7) 0.041(2) Uani 0.50 1 d P . .
O1 O 0.6922(2) 0.4370(2) 1.1162(3) 0.0494(11) Uani 1 1 d . . .
O2 O 0.6425(2) 0.43964(19) 1.2908(3) 0.0393(9) Uani 1 1 d . . .
O3 O 0.4814(2) 0.42045(17) 0.5162(2) 0.0331(8) Uani 1 1 d . . .
O4 O 0.5726(2) 0.3739(2) 0.6374(3) 0.0588(13) Uani 1 1 d . . .
O5 O 0.2515(5) 0.2968(3) 0.9714(5) 0.0276(14) Uani 0.50 1 d P . .
O6 O 0.1816(7) 0.2084(4) 0.9434(6) 0.0442(18) Uani 0.50 1 d P . .
O7 O 0.0626(6) 0.3080(4) 0.1431(6) 0.0291(17) Uani 0.50 1 d P . 1
O8 O 0.2066(5) 0.3213(3) 0.2074(5) 0.0290(14) Uani 0.50 1 d P . 1
O9 O 0.1575(2) 0.49684(16) 0.9662(3) 0.0335(8) Uani 1 1 d . A .
H9A H 0.2041 0.5168 0.9409 0.040 Uiso 1 1 d R . .
H9B H 0.1139 0.5219 0.9820 0.040 Uiso 1 1 d R . .
O10 O 0.2537(6) 0.3105(3) 1.1555(7) 0.0410(18) Uani 0.50 1 d P A 2
H10A H 0.2517 0.2719 1.1502 0.049 Uiso 0.50 1 d PR A 2
H10B H 0.2770 0.3195 1.2179 0.049 Uiso 0.50 1 d PR A 2
O11 O 0.0308(5) 0.3185(4) 1.1008(8) 0.038(2) Uani 0.50 1 d P A 2
H11A H 0.0375 0.2800 1.0998 0.045 Uiso 0.50 1 d PR A 2
H11B H -0.0274 0.3263 1.1100 0.045 Uiso 0.50 1 d PR A 2
O12 O 0.3339(4) 0.3298(3) 0.3679(5) 0.101(2) Uani 1 1 d . . .
H12A H 0.3065 0.3620 0.3901 0.121 Uiso 1 1 d R . .
H12B H 0.3148 0.3016 0.4104 0.121 Uiso 1 1 d R . .
C1 C 0.3646(3) 0.4337(3) 1.1852(4) 0.0466(15) Uani 1 1 d . . .
H1 H 0.3156 0.4387 1.2353 0.056 Uiso 1 1 calc R A .
C2 C 0.4558(3) 0.4381(3) 1.2237(4) 0.0363(12) Uani 1 1 d . A .
H2 H 0.4677 0.4449 1.2981 0.044 Uiso 1 1 calc R . .
C3 C 0.5284(3) 0.4324(2) 1.1504(3) 0.0228(9) Uani 1 1 d . . .
C4 C 0.5066(3) 0.4231(2) 1.0408(3) 0.0285(10) Uani 1 1 d . A .
H4 H 0.5546 0.4204 0.9887 0.034 Uiso 1 1 calc R . .
C5 C 0.4132(3) 0.4177(2) 1.0082(3) 0.0211(8) Uani 1 1 d . . .
C6 C 0.3852(3) 0.4097(2) 0.8912(3) 0.0257(9) Uani 1 1 d . A .
C7 C 0.4511(3) 0.4056(3) 0.8079(4) 0.0345(11) Uani 1 1 d . . .
H7 H 0.5150 0.4042 0.8250 0.041 Uiso 1 1 calc R A .
C8 C 0.4222(3) 0.4037(3) 0.6988(4) 0.0382(12) Uani 1 1 d . A .
C9 C 0.3267(3) 0.4049(3) 0.6762(4) 0.0422(14) Uani 1 1 d . . .
H9 H 0.3047 0.4048 0.6040 0.051 Uiso 1 1 calc R A .
C10 C 0.2648(3) 0.4064(3) 0.7644(4) 0.0372(12) Uani 1 1 d . A .
H10 H 0.2005 0.4056 0.7494 0.045 Uiso 1 1 calc R . .
C11 C 0.6299(3) 0.4367(2) 1.1873(4) 0.0312(11) Uani 1 1 d . A .
C12 C 0.4962(3) 0.3991(3) 0.6106(4) 0.0420(14) Uani 1 1 d . . .
C13 C 0.3650(6) 0.2500 0.6449(6) 0.060(3) Uani 1 2 d S . .
H13 H 0.4275 0.2500 0.6219 0.072 Uiso 1 2 calc SR . .
C14 C 0.3475(6) 0.2500 0.7571(7) 0.056(2) Uani 1 2 d S . .
H14 H 0.3967 0.2500 0.8077 0.068 Uiso 1 2 calc SR . .
C15 C 0.2548(5) 0.2500 0.7914(5) 0.0347(16) Uani 1 2 d S A .
C16 C 0.1844(5) 0.2500 0.7127(5) 0.0316(15) Uani 1 2 d S . .
H16 H 0.1214 0.2500 0.7336 0.038 Uiso 1 2 calc SR . .
C17 C 0.2088(5) 0.2500 0.6025(5) 0.0340(15) Uani 1 2 d S . .
C18 C 0.1385(5) 0.2500 0.5139(5) 0.0318(15) Uani 1 2 d S . .
C19 C 0.0459(5) 0.2500 0.5420(5) 0.047(2) Uani 1 2 d S . .
H19 H 0.0279 0.2500 0.6157 0.056 Uiso 1 2 calc SR . .
C20 C -0.0204(5) 0.2500 0.4607(6) 0.045(2) Uani 1 2 d S . .
H20 H -0.0838 0.2500 0.4800 0.054 Uiso 1 2 calc SR . .
C21 C 0.0040(6) 0.2500 0.3513(7) 0.057(2) Uani 1 2 d S . .
H21 H -0.0358 0.2346 0.2972 0.068 Uiso 0.50 1 d PR . .
C22 C 0.0932(6) 0.2795(4) 0.3291(7) 0.0281(19) Uani 0.50 1 d P . .
C23 C 0.2295(4) 0.2500 0.9124(5) 0.0281(14) Uani 1 2 d S . .
C24 C 0.1231(6) 0.3041(4) 0.2186(7) 0.0272(19) Uani 0.50 1 d P . 1

loop_
_atom_site_aniso_label
_atom_site_aniso_U_11
_atom_site_aniso_U_22
_atom_site_aniso_U_33
_atom_site_aniso_U_23
_atom_site_aniso_U_13
_atom_site_aniso_U_12
La1 0.01273(15) 0.02455(16) 0.01269(15) 0.00129(8) 0.00125(8) 0.00057(8)
N1 0.0141(17) 0.054(3) 0.025(2) -0.0130(19) 0.0019(14) -0.0023(16)
N2 0.0159(17) 0.054(2) 0.0185(17) 0.0080(17) -0.0004(14) -0.0024(17)
N3 0.035(3) 0.100(6) 0.020(3) 0.000 0.004(3) 0.000
N4 0.042(5) 0.052(5) 0.030(4) 0.002(4) 0.002(3) 0.001(4)
O1 0.0191(16) 0.105(3) 0.0245(17) 0.0154(19) -0.0006(14) -0.0118(19)
O2 0.0214(15) 0.077(3) 0.0197(16) 0.0146(16) -0.0070(13) -0.0067(16)
O3 0.0214(16) 0.063(2) 0.0150(14) 0.0067(15) 0.0016(12) -0.0033(15)
O4 0.0204(17) 0.129(4) 0.0271(18) 0.030(2) 0.0018(14) 0.003(2)
O5 0.028(4) 0.034(3) 0.022(3) -0.006(3) 0.003(3) 0.002(3)
O6 0.062(5) 0.039(4) 0.031(4) 0.003(3) 0.005(4) -0.014(4)
O7 0.028(4) 0.037(4) 0.022(4) 0.006(3) -0.006(3) -0.003(3)
O8 0.026(4) 0.039(4) 0.022(3) 0.007(3) 0.001(3) -0.001(3)
O9 0.0249(17) 0.0299(18) 0.046(2) 0.0067(14) 0.0133(14) 0.0026(13)
O10 0.046(5) 0.033(4) 0.044(4) 0.011(3) -0.022(4) -0.007(3)
O11 0.017(4) 0.033(4) 0.064(7) 0.015(4) 0.007(4) 0.003(3)
O12 0.102(5) 0.109(5) 0.090(4) 0.011(4) 0.002(3) -0.005(4)
C1 0.018(2) 0.094(5) 0.027(2) -0.021(3) 0.004(2) -0.003(3)
C2 0.019(2) 0.067(3) 0.023(2) -0.015(2) -0.0019(18) -0.002(2)
C3 0.0152(19) 0.033(2) 0.021(2) 0.0068(17) -0.0040(16) -0.0033(17)
C4 0.016(2) 0.050(3) 0.020(2) 0.0070(19) 0.0013(16) 0.000(2)
C5 0.0142(19) 0.031(2) 0.0181(19) 0.0025(17) -0.0005(16) 0.0003(16)
C6 0.0155(19) 0.043(3) 0.018(2) 0.0081(19) -0.0021(17) -0.0040(18)
C7 0.013(2) 0.069(3) 0.021(2) 0.009(2) -0.0019(17) -0.006(2)
C8 0.017(2) 0.080(4) 0.018(2) 0.012(2) 0.0019(18) -0.009(2)
C9 0.019(2) 0.090(4) 0.018(2) 0.015(3) -0.0029(18) -0.010(2)
C10 0.016(2) 0.076(4) 0.020(2) 0.012(2) -0.0033(18) -0.005(2)
C11 0.018(2) 0.056(3) 0.020(2) 0.012(2) -0.0034(18) -0.006(2)
C12 0.016(2) 0.090(4) 0.019(2) 0.013(2) -0.0021(19) -0.011(2)
C13 0.035(4) 0.117(8) 0.028(4) 0.000 0.004(3) 0.000
C14 0.038(4) 0.103(7) 0.028(4) 0.000 -0.002(3) 0.000
C15 0.035(4) 0.054(4) 0.015(3) 0.000 0.002(3) 0.000
C16 0.028(3) 0.048(4) 0.018(3) 0.000 0.001(3) 0.000
C17 0.032(4) 0.051(4) 0.019(3) 0.000 0.002(3) 0.000
C18 0.033(3) 0.047(4) 0.015(3) 0.000 0.001(3) 0.000
C19 0.025(4) 0.101(7) 0.014(3) 0.000 0.005(3) 0.000
C20 0.030(4) 0.078(6) 0.027(4) 0.000 0.004(3) 0.000
C21 0.036(4) 0.102(7) 0.032(4) 0.000 -0.001(3) 0.000
C22 0.030(5) 0.036(4) 0.018(4) 0.001(4) -0.003(4) 0.004(4)
C23 0.028(3) 0.040(4) 0.017(3) 0.000 -0.003(3) 0.000
C24 0.027(5) 0.036(5) 0.018(4) 0.003(4) -0.001(4) 0.002(4)

loop_
_atom_type_symbol
_atom_type_description
_atom_type_scat_dispersion_real
_atom_type_scat_dispersion_imag
_atom_type_scat_source
C C 0.0033 0.0016 'International Tables Vol C Tables 4.2.6.8 and 6.1.1.4'
H H 0.0000 0.0000 'International Tables Vol C Tables 4.2.6.8 and 6.1.1.4'
N N 0.0061 0.0033 'International Tables Vol C Tables 4.2.6.8 and 6.1.1.4'
O O 0.0106 0.0060 'International Tables Vol C Tables 4.2.6.8 and 6.1.1.4'
La La -0.2871 2.4523 'International Tables Vol C Tables 4.2.6.8 and 6.1.1.4'

loop_
_geom_angle_atom_site_label_1
_geom_angle_atom_site_label_2
_geom_angle_atom_site_label_3
_geom_angle
_geom_angle_site_symmetry_1
_geom_angle_site_symmetry_3
_geom_angle_publ_flag
O2 La1 O6 145.9(2) 6_558 7_565 ?
O2 La1 O5 135.68(17) 6_558 . ?
O6 La1 O5 24.8(2) 7_565 . ?
O2 La1 O4 136.83(12) 6_558 6_557 ?
O6 La1 O4 63.2(2) 7_565 6_557 ?
O5 La1 O4 83.79(18) . 6_557 ?
O2 La1 O9 81.26(12) 6_558 . ?
O6 La1 O9 132.81(19) 7_565 . ?
O5 La1 O9 132.71(16) . . ?
O4 La1 O9 79.62(15) 6_557 . ?
O2 La1 O11 85.0(2) 6_558 . ?
O6 La1 O11 71.9(3) 7_565 . ?
O5 La1 O11 88.7(2) . . ?
O4 La1 O11 78.2(2) 6_557 . ?
O9 La1 O11 129.62(19) . . ?
O2 La1 O10 83.0(2) 6_558 . ?
O6 La1 O10 68.1(3) 7_565 . ?
O5 La1 O10 52.8(2) . . ?
O4 La1 O10 130.3(2) 6_557 . ?
O9 La1 O10 146.44(17) . . ?
O11 La1 O10 77.9(2) . . ?
O2 La1 O8 66.15(19) 6_558 1_556 ?
O6 La1 O8 81.3(2) 7_565 1_556 ?
O5 La1 O8 71.4(2) . 1_556 ?
O4 La1 O8 135.72(19) 6_557 1_556 ?
O9 La1 O8 143.51(17) . 1_556 ?
O11 La1 O8 65.5(2) . 1_556 ?
O10 La1 O8 21.0(2) . 1_556 ?
O2 La1 O7 78.88(19) 6_558 1_556 ?
O6 La1 O7 72.1(3) 7_565 1_556 ?
O5 La1 O7 83.3(2) . 1_556 ?
O4 La1 O7 92.50(19) 6_557 1_556 ?
O9 La1 O7 141.0(2) . 1_556 ?
O11 La1 O7 15.89(17) . 1_556 ?
O10 La1 O7 62.8(3) . 1_556 ?
O8 La1 O7 49.6(2) 1_556 1_556 ?
O2 La1 N1 79.26(11) 6_558 . ?
O6 La1 N1 104.2(2) 7_565 . ?
O5 La1 N1 79.80(19) . . ?
O4 La1 N1 134.39(12) 6_557 . ?
O9 La1 N1 81.04(12) . . ?
O11 La1 N1 142.8(2) . . ?
O10 La1 N1 66.96(19) . . ?
O8 La1 N1 77.29(17) 1_556 . ?
O7 La1 N1 126.92(19) 1_556 . ?
O2 La1 N2 130.79(12) 6_558 . ?
O6 La1 N2 74.7(2) 7_565 . ?
O5 La1 N2 64.80(17) . . ?
O4 La1 N2 75.36(11) 6_557 . ?
O9 La1 N2 68.22(11) . . ?
O11 La1 N2 144.1(2) . . ?
O10 La1 N2 101.5(2) . . ?
O8 La1 N2 121.68(18) 1_556 . ?
O7 La1 N2 146.7(2) 1_556 . ?
N1 La1 N2 59.13(11) . . ?
O2 La1 O3 87.64(10) 6_558 6_557 ?
O6 La1 O3 102.2(2) 7_565 6_557 ?
O5 La1 O3 126.91(18) . 6_557 ?
O4 La1 O3 49.38(11) 6_557 6_557 ?
O9 La1 O3 69.41(11) . 6_557 ?
O11 La1 O3 61.8(2) . 6_557 ?
O10 La1 O3 139.2(2) . 6_557 ?
O8 La1 O3 122.46(17) 1_556 6_557 ?
O7 La1 O3 76.47(19) 1_556 6_557 ?
N1 La1 O3 149.21(13) . 6_557 ?
N2 La1 O3 114.32(10) . 6_557 ?
C1 N1 C5 117.8(4) . . ?
C1 N1 La1 117.9(3) . . ?
C5 N1 La1 123.1(3) . . ?
C10 N2 C6 117.9(4) . . ?
C10 N2 La1 120.5(3) . . ?
C6 N2 La1 120.4(3) . . ?
C13 N3 C17 117.6(6) . . ?
N4 N4 C18 67.9(4) 7_565 . ?
N4 N4 C22 94.7(5) 7_565 . ?
C18 N4 C22 118.0(7) . . ?
N4 N4 C22 50.1(4) 7_565 7_565 ?
C18 N4 C22 95.5(6) . 7_565 ?
C22 N4 C22 44.6(7) . 7_565 ?
C11 O2 La1 149.3(4) . 6_658 ?
C12 O3 La1 87.4(3) . 6_657 ?
C12 O4 La1 100.2(3) . 6_657 ?
O6 O5 C23 60.4(6) 7_565 . ?
O6 O5 La1 73.9(5) 7_565 . ?
C23 O5 La1 134.3(5) . . ?
O5 O6 C23 69.6(7) 7_565 . ?
O5 O6 La1 81.3(6) 7_565 7_565 ?
C23 O6 La1 150.7(7) . 7_565 ?
C24 O7 La1 91.8(6) . 1_554 ?
C24 O8 La1 92.4(5) . 1_554 ?
La1 O9 H9A 125.1 . . ?
La1 O9 H9B 124.2 . . ?
H9A O9 H9B 108.4 . . ?
La1 O10 H10A 127.1 . . ?
La1 O10 H10B 122.6 . . ?
H10A O10 H10B 108.2 . . ?
La1 O11 H11A 120.5 . . ?
La1 O11 H11B 129.6 . . ?
H11A O11 H11B 108.1 . . ?
H12A O12 H12B 105.5 . . ?
N1 C1 C2 123.9(4) . . ?
N1 C1 H1 118.0 . . ?
C2 C1 H1 118.0 . . ?
C3 C2 C1 118.6(4) . . ?
C3 C2 H2 120.7 . . ?
C1 C2 H2 120.7 . . ?
C2 C3 C4 118.2(4) . . ?
C2 C3 C11 121.2(4) . . ?
C4 C3 C11 120.5(4) . . ?
C3 C4 C5 120.1(4) . . ?
C3 C4 H4 120.0 . . ?
C5 C4 H4 120.0 . . ?
N1 C5 C4 121.3(4) . . ?
N1 C5 C6 116.0(4) . . ?
C4 C5 C6 122.6(4) . . ?
N2 C6 C7 121.5(4) . . ?
N2 C6 C5 116.7(4) . . ?
C7 C6 C5 121.8(4) . . ?
C6 C7 C8 120.1(4) . . ?
C6 C7 H7 120.0 . . ?
C8 C7 H7 120.0 . . ?
C9 C8 C7 118.6(4) . . ?
C9 C8 C12 123.0(4) . . ?
C7 C8 C12 118.4(4) . . ?
C8 C9 C10 117.9(4) . . ?
C8 C9 H9 121.0 . . ?
C10 C9 H9 121.0 . . ?
N2 C10 C9 124.0(4) . . ?
N2 C10 H10 118.0 . . ?
C9 C10 H10 118.0 . . ?
O1 C11 O2 126.1(4) . . ?
O1 C11 C3 118.4(4) . . ?
O2 C11 C3 115.6(4) . . ?
O3 C12 O4 122.9(4) . . ?
O3 C12 C8 120.5(4) . . ?
O4 C12 C8 116.5(4) . . ?
O3 C12 La1 67.7(2) . 6_657 ?
O4 C12 La1 55.3(2) . 6_657 ?
C8 C12 La1 171.0(3) . 6_657 ?
N3 C13 C14 124.4(8) . . ?
N3 C13 H13 117.8 . . ?
C14 C13 H13 117.8 . . ?
C15 C14 C13 117.9(7) . . ?
C15 C14 H14 121.1 . . ?
C13 C14 H14 121.1 . . ?
C14 C15 C16 118.7(6) . . ?
C14 C15 C23 121.3(6) . . ?
C16 C15 C23 120.0(6) . . ?
C17 C16 C15 119.2(6) . . ?
C17 C16 H16 120.4 . . ?
C15 C16 H16 120.4 . . ?
N3 C17 C16 122.3(6) . . ?
N3 C17 C18 115.1(6) . . ?
C16 C17 C18 122.6(6) . . ?
C19 C18 N4 118.2(6) . 7_565 ?
C19 C18 N4 118.2(6) . . ?
N4 C18 N4 44.2(8) 7_565 . ?
C19 C18 C17 118.4(6) . . ?
N4 C18 C17 118.5(6) 7_565 . ?
N4 C18 C17 118.5(6) . . ?
C18 C19 C20 119.1(6) . . ?
C18 C19 H19 120.4 . . ?
C20 C19 H19 120.4 . . ?
C19 C20 C21 121.8(7) . . ?
C19 C20 H20 119.1 . . ?
C21 C20 H20 119.1 . . ?
C20 C21 C22 113.6(7) . . ?
C20 C21 C22 113.6(7) . 7_565 ?
C22 C21 C22 53.2(8) . 7_565 ?
C20 C21 H21 122.1 . . ?
C22 C21 H21 124.2 . . ?
C22 C21 H21 103.7 7_565 . ?
C22 C22 N4 85.3(5) 7_565 . ?
C22 C22 C21 63.4(4) 7_565 . ?
N4 C22 C21 117.0(8) . . ?
C22 C22 C24 111.0(5) 7_565 . ?
N4 C22 C24 116.8(8) . . ?
C21 C22 C24 124.9(7) . . ?
C22 C22 N4 50.1(4) 7_565 7_565 ?
N4 C22 N4 35.1(6) . 7_565 ?
C21 C22 N4 95.3(6) . 7_565 ?
C24 C22 N4 123.7(7) . 7_565 ?
O6 C23 O6 99.1(10) 7_565 . ?
O6 C23 O5 50.0(5) 7_565 . ?
O6 C23 O5 124.7(7) . . ?
O6 C23 O5 124.7(7) 7_565 7_565 ?
O6 C23 O5 50.0(5) . 7_565 ?
O5 C23 O5 105.5(7) . 7_565 ?
O6 C23 C15 116.1(5) 7_565 . ?
O6 C23 C15 116.1(5) . . ?
O5 C23 C15 118.8(4) . . ?
O5 C23 C15 118.8(4) 7_565 . ?
O8 C24 O7 123.1(8) . . ?
O8 C24 C22 118.2(8) . . ?
O7 C24 C22 118.7(8) . . ?
O8 C24 La1 62.6(4) . 1_554 ?
O7 C24 La1 63.0(5) . 1_554 ?
C22 C24 La1 162.0(6) . 1_554 ?

loop_
_geom_bond_atom_site_label_1
_geom_bond_atom_site_label_2
_geom_bond_distance
_geom_bond_site_symmetry_2
_geom_bond_publ_flag
La1 O2 2.408(3) 6_558 ?
La1 O6 2.416(8) 7_565 ?
La1 O5 2.485(6) . ?
La1 O4 2.492(3) 6_557 ?
La1 O9 2.523(3) . ?
La1 O11 2.568(8) . ?
La1 O10 2.580(7) . ?
La1 O8 2.624(6) 1_556 ?
La1 O7 2.631(8) 1_556 ?
La1 N1 2.690(3) . ?
La1 N2 2.740(4) . ?
La1 O3 2.763(3) 6_557 ?
N1 C1 1.326(6) . ?
N1 C5 1.339(5) . ?
N2 C10 1.334(6) . ?
N2 C6 1.350(6) . ?
N3 C13 1.315(10) . ?
N3 C17 1.344(9) . ?
N4 N4 1.061(18) 7_565 ?
N4 C18 1.409(11) . ?
N4 C22 1.415(12) . ?
N4 C22 1.837(12) 7_565 ?
O1 C11 1.235(6) . ?
O2 C11 1.270(5) . ?
O2 La1 2.408(3) 6_658 ?
O3 C12 1.255(5) . ?
O3 La1 2.763(3) 6_657 ?
O4 C12 1.259(6) . ?
O4 La1 2.492(3) 6_657 ?
O5 O6 1.055(10) 7_565 ?
O5 C23 1.291(7) . ?
O6 O5 1.055(10) 7_565 ?
O6 C23 1.198(9) . ?
O6 La1 2.416(8) 7_565 ?
O7 C24 1.258(11) . ?
O7 La1 2.631(8) 1_554 ?
O8 C24 1.250(12) . ?
O8 La1 2.624(6) 1_554 ?
O9 H9A 0.8500 . ?
O9 H9B 0.8500 . ?
O10 H10A 0.8499 . ?
O10 H10B 0.8501 . ?
O11 H11A 0.8500 . ?
O11 H11B 0.8500 . ?
O12 H12A 0.8500 . ?
O12 H12B 0.8503 . ?
C1 C2 1.379(6) . ?
C1 H1 0.9300 . ?
C2 C3 1.367(6) . ?
C2 H2 0.9300 . ?
C3 C4 1.380(6) . ?
C3 C11 1.511(5) . ?
C4 C5 1.388(6) . ?
C4 H4 0.9300 . ?
C5 C6 1.485(6) . ?
C6 C7 1.379(6) . ?
C7 C8 1.387(6) . ?
C7 H7 0.9300 . ?
C8 C9 1.382(6) . ?
C8 C12 1.502(6) . ?
C9 C10 1.385(7) . ?
C9 H9 0.9300 . ?
C10 H10 0.9300 . ?
C12 La1 2.984(5) 6_657 ?
C13 C14 1.383(11) . ?
C13 H13 0.9300 . ?
C14 C15 1.379(10) . ?
C14 H14 0.9300 . ?
C15 C16 1.382(9) . ?
C15 C23 1.512(8) . ?
C16 C17 1.381(9) . ?
C16 H16 0.9300 . ?
C17 C18 1.466(9) . ?
C18 C19 1.357(10) . ?
C18 N4 1.409(11) 7_565 ?
C19 C20 1.362(10) . ?
C19 H19 0.9300 . ?
C20 C21 1.372(10) . ?
C20 H20 0.9300 . ?
C21 C22 1.447(11) . ?
C21 C22 1.447(11) 7_565 ?
C21 H21 0.9299 . ?
C22 C22 1.295(18) 7_565 ?
C22 C24 1.507(12) . ?
C22 N4 1.837(12) 7_565 ?
C23 O6 1.198(9) 7_565 ?
C23 O5 1.291(7) 7_565 ?
C24 La1 2.953(9) 1_554 ?

loop_
_geom_hbond_atom_site_label_D
_geom_hbond_atom_site_label_H
_geom_hbond_atom_site_label_A
_geom_hbond_distance_DH
_geom_hbond_distance_HA
_geom_hbond_distance_DA
_geom_hbond_angle_DHA
_geom_hbond_site_symmetry_A
O9 H9A O1 0.85 1.92 2.766(5) 179.0 5_667
O9 H9B O3 0.85 1.90 2.747(5) 178.5 2_565
O10 H10A O10 0.85 1.81 2.654(14) 173.1 7_565
O10 H10A O5 0.85 2.64 3.246(10) 129.1 7_565
O10 H10B O12 0.85 2.00 2.849(9) 173.0 1_556
O11 H11A O11 0.85 2.16 3.006(16) 171.0 7_565
O11 H11B O12 0.85 1.99 2.829(9) 170.6 6_557
O12 H12A O1 0.85 2.31 3.101(8) 154.4 6_557
O12 H12B N4 0.85 2.22 2.750(10) 120.3 .
O12 H12B N3 0.85 2.24 3.042(8) 156.9 .

loop_
_geom_torsion_atom_site_label_1
_geom_torsion_atom_site_label_2
_geom_torsion_atom_site_label_3
_geom_torsion_atom_site_label_4
_geom_torsion
_geom_torsion_site_symmetry_1
_geom_torsion_site_symmetry_2
_geom_torsion_site_symmetry_3
_geom_torsion_site_symmetry_4
_geom_torsion_publ_flag
O2 La1 N1 C1 22.3(4) 6_558 . . . ?
O6 La1 N1 C1 -122.9(5) 7_565 . . . ?
O5 La1 N1 C1 -118.4(5) . . . . ?
O4 La1 N1 C1 170.9(4) 6_557 . . . ?
O9 La1 N1 C1 105.0(4) . . . . ?
O11 La1 N1 C1 -44.3(6) . . . . ?
O10 La1 N1 C1 -64.6(5) . . . . ?
O8 La1 N1 C1 -45.4(5) 1_556 . . . ?
O7 La1 N1 C1 -44.8(5) 1_556 . . . ?
N2 La1 N1 C1 175.0(5) . . . . ?
O3 La1 N1 C1 88.7(5) 6_557 . . . ?
O2 La1 N1 C5 -170.6(4) 6_558 . . . ?
O6 La1 N1 C5 44.1(4) 7_565 . . . ?
O5 La1 N1 C5 48.6(4) . . . . ?
O4 La1 N1 C5 -22.1(5) 6_557 . . . ?
O9 La1 N1 C5 -87.9(4) . . . . ?
O11 La1 N1 C5 122.7(5) . . . . ?
O10 La1 N1 C5 102.4(4) . . . . ?
O8 La1 N1 C5 121.6(4) 1_556 . . . ?
O7 La1 N1 C5 122.2(4) 1_556 . . . ?
N2 La1 N1 C5 -18.0(3) . . . . ?
O3 La1 N1 C5 -104.2(4) 6_557 . . . ?
O2 La1 N2 C10 -138.3(4) 6_558 . . . ?
O6 La1 N2 C10 67.8(5) 7_565 . . . ?
O5 La1 N2 C10 92.0(4) . . . . ?
O4 La1 N2 C10 2.1(4) 6_557 . . . ?
O9 La1 N2 C10 -82.4(4) . . . . ?
O11 La1 N2 C10 45.9(6) . . . . ?
O10 La1 N2 C10 131.0(4) . . . . ?
O8 La1 N2 C10 137.2(4) 1_556 . . . ?
O7 La1 N2 C10 73.7(5) 1_556 . . . ?
N1 La1 N2 C10 -174.9(5) . . . . ?
O3 La1 N2 C10 -29.0(4) 6_557 . . . ?
O2 La1 N2 C6 54.3(4) 6_558 . . . ?
O6 La1 N2 C6 -99.6(4) 7_565 . . . ?
O5 La1 N2 C6 -75.3(4) . . . . ?
O4 La1 N2 C6 -165.3(4) 6_557 . . . ?
O9 La1 N2 C6 110.2(4) . . . . ?
O11 La1 N2 C6 -121.5(4) . . . . ?
O10 La1 N2 C6 -36.4(4) . . . . ?
O8 La1 N2 C6 -30.2(4) 1_556 . . . ?
O7 La1 N2 C6 -93.7(5) 1_556 . . . ?
N1 La1 N2 C6 17.7(3) . . . . ?
O3 La1 N2 C6 163.6(3) 6_557 . . . ?
O2 La1 O5 O6 127.6(5) 6_558 . . 7_565 ?
O4 La1 O5 O6 -32.3(5) 6_557 . . 7_565 ?
O9 La1 O5 O6 -102.0(6) . . . 7_565 ?
O11 La1 O5 O6 46.0(6) . . . 7_565 ?
O10 La1 O5 O6 121.7(6) . . . 7_565 ?
O8 La1 O5 O6 110.5(6) 1_556 . . 7_565 ?
O7 La1 O5 O6 61.0(6) 1_556 . . 7_565 ?
N1 La1 O5 O6 -169.5(6) . . . 7_565 ?
N2 La1 O5 O6 -109.0(6) . . . 7_565 ?
O3 La1 O5 O6 -6.5(6) 6_557 . . 7_565 ?
O2 La1 O5 C23 130.6(5) 6_558 . . . ?
O6 La1 O5 C23 3.0(6) 7_565 . . . ?
O4 La1 O5 C23 -29.2(6) 6_557 . . . ?
O9 La1 O5 C23 -98.9(6) . . . . ?
O11 La1 O5 C23 49.1(6) . . . . ?
O10 La1 O5 C23 124.8(7) . . . . ?
O8 La1 O5 C23 113.6(6) 1_556 . . . ?
O7 La1 O5 C23 64.0(6) 1_556 . . . ?
N1 La1 O5 C23 -166.5(6) . . . . ?
N2 La1 O5 C23 -105.9(6) . . . . ?
O3 La1 O5 C23 -3.5(7) 6_557 . . . ?
C5 N1 C1 C2 -2.6(9) . . . . ?
La1 N1 C1 C2 165.1(5) . . . . ?
N1 C1 C2 C3 1.8(10) . . . . ?
C1 C2 C3 C4 0.8(8) . . . . ?
C1 C2 C3 C11 -179.8(5) . . . . ?
C2 C3 C4 C5 -2.2(7) . . . . ?
C11 C3 C4 C5 178.3(4) . . . . ?
C1 N1 C5 C4 1.0(8) . . . . ?
La1 N1 C5 C4 -166.0(3) . . . . ?
C1 N1 C5 C6 -175.7(5) . . . . ?
La1 N1 C5 C6 17.2(6) . . . . ?
C3 C4 C5 N1 1.4(7) . . . . ?
C3 C4 C5 C6 177.9(4) . . . . ?
C10 N2 C6 C7 -2.8(7) . . . . ?
La1 N2 C6 C7 164.8(4) . . . . ?
C10 N2 C6 C5 174.9(5) . . . . ?
La1 N2 C6 C5 -17.4(5) . . . . ?
N1 C5 C6 N2 0.6(6) . . . . ?
C4 C5 C6 N2 -176.1(4) . . . . ?
N1 C5 C6 C7 178.4(5) . . . . ?
C4 C5 C6 C7 1.7(7) . . . . ?
N2 C6 C7 C8 3.5(8) . . . . ?
C5 C6 C7 C8 -174.2(5) . . . . ?
C6 C7 C8 C9 -1.1(9) . . . . ?
C6 C7 C8 C12 -179.7(5) . . . . ?
C7 C8 C9 C10 -1.7(9) . . . . ?
C12 C8 C9 C10 176.9(6) . . . . ?
C6 N2 C10 C9 -0.1(8) . . . . ?
La1 N2 C10 C9 -167.8(5) . . . . ?
C8 C9 C10 N2 2.4(10) . . . . ?
La1 O2 C11 O1 -92.2(7) 6_658 . . . ?
La1 O2 C11 C3 88.0(7) 6_658 . . . ?
C2 C3 C11 O1 -173.1(5) . . . . ?
C4 C3 C11 O1 6.3(7) . . . . ?
C2 C3 C11 O2 6.8(7) . . . . ?
C4 C3 C11 O2 -173.8(5) . . . . ?
La1 O3 C12 O4 -2.8(6) 6_657 . . . ?
La1 O3 C12 C8 175.9(5) 6_657 . . . ?
La1 O4 C12 O3 3.1(7) 6_657 . . . ?
La1 O4 C12 C8 -175.6(4) 6_657 . . . ?
C9 C8 C12 O3 29.6(9) . . . . ?
C7 C8 C12 O3 -151.8(6) . . . . ?
C9 C8 C12 O4 -151.6(6) . . . . ?
C7 C8 C12 O4 27.0(9) . . . . ?
C9 C8 C12 La1 -175(2) . . . 6_657 ?
C7 C8 C12 La1 3(3) . . . 6_657 ?
C17 N3 C13 C14 0.000(2) . . . . ?
N3 C13 C14 C15 0.000(2) . . . . ?
C13 C14 C15 C16 0.000(2) . . . . ?
C13 C14 C15 C23 180.000(2) . . . . ?
C14 C15 C16 C17 0.000(2) . . . . ?
C23 C15 C16 C17 180.000(1) . . . . ?
C13 N3 C17 C16 0.000(2) . . . . ?
C13 N3 C17 C18 180.000(1) . . . . ?
C15 C16 C17 N3 0.000(2) . . . . ?
C15 C16 C17 C18 180.000(1) . . . . ?
N4 N4 C18 C19 -102.6(4) 7_565 . . . ?
C22 N4 C18 C19 -19.2(9) . . . . ?
C22 N4 C18 C19 -59.9(6) 7_565 . . . ?
C22 N4 C18 N4 83.4(8) . . . 7_565 ?
C22 N4 C18 N4 42.7(5) 7_565 . . 7_565 ?
N4 N4 C18 C17 102.7(4) 7_565 . . . ?
C22 N4 C18 C17 -173.9(6) . . . . ?
C22 N4 C18 C17 145.5(4) 7_565 . . . ?
N3 C17 C18 C19 180.000(1) . . . . ?
C16 C17 C18 C19 0.000(1) . . . . ?
N3 C17 C18 N4 25.4(5) . . . 7_565 ?
C16 C17 C18 N4 -154.6(5) . . . 7_565 ?
N3 C17 C18 N4 -25.4(5) . . . . ?
C16 C17 C18 N4 154.6(5) . . . . ?
N4 C18 C19 C20 -25.3(5) 7_565 . . . ?
N4 C18 C19 C20 25.3(5) . . . . ?
C17 C18 C19 C20 180.000(1) . . . . ?
C18 C19 C20 C21 0.000(1) . . . . ?
C19 C20 C21 C22 -29.2(5) . . . . ?
C19 C20 C21 C22 29.2(5) . . . 7_565 ?
N4 N4 C22 C22 0.000(2) 7_565 . . 7_565 ?
C18 N4 C22 C22 -67.4(6) . . . 7_565 ?
N4 N4 C22 C21 56.9(7) 7_565 . . . ?
C18 N4 C22 C21 -10.5(11) . . . . ?
C22 N4 C22 C21 56.9(7) 7_565 . . . ?
N4 N4 C22 C24 -111.2(7) 7_565 . . . ?
C18 N4 C22 C24 -178.6(7) . . . . ?
C22 N4 C22 C24 -111.2(7) 7_565 . . . ?
C18 N4 C22 N4 -67.4(6) . . . 7_565 ?
C22 N4 C22 N4 0.000(3) 7_565 . . 7_565 ?
C20 C21 C22 C22 102.6(5) . . . 7_565 ?
C20 C21 C22 N4 33.7(9) . . . . ?
C22 C21 C22 N4 -69.0(8) 7_565 . . . ?
C20 C21 C22 C24 -159.4(7) . . . . ?
C22 C21 C22 C24 98.0(8) 7_565 . . . ?
C20 C21 C22 N4 62.6(6) . . . 7_565 ?
C22 C21 C22 N4 -40.0(6) 7_565 . . 7_565 ?
O5 O6 C23 O6 -128.1(7) 7_565 . . 7_565 ?
La1 O6 C23 O6 -133.2(9) 7_565 . . 7_565 ?
O5 O6 C23 O5 -81.0(10) 7_565 . . . ?
La1 O6 C23 O5 -86.1(14) 7_565 . . . ?
La1 O6 C23 O5 -5.1(9) 7_565 . . 7_565 ?
O5 O6 C23 C15 106.8(7) 7_565 . . . ?
La1 O6 C23 C15 101.7(12) 7_565 . . . ?
La1 O5 C23 O6 -3.4(6) . . . 7_565 ?
O6 O5 C23 O6 -70.8(11) 7_565 . . . ?
La1 O5 C23 O6 -74.2(10) . . . . ?
O6 O5 C23 O5 -122.5(8) 7_565 . . 7_565 ?
La1 O5 C23 O5 -125.9(5) . . . 7_565 ?
O6 O5 C23 C15 101.2(7) 7_565 . . . ?
La1 O5 C23 C15 97.8(7) . . . . ?
C14 C15 C23 O6 122.1(7) . . . 7_565 ?
C16 C15 C23 O6 -57.9(7) . . . 7_565 ?
C14 C15 C23 O6 -122.1(7) . . . . ?
C16 C15 C23 O6 57.9(7) . . . . ?
C14 C15 C23 O5 65.3(6) . . . . ?
C16 C15 C23 O5 -114.7(6) . . . . ?
C14 C15 C23 O5 -65.3(6) . . . 7_565 ?
C16 C15 C23 O5 114.7(6) . . . 7_565 ?
La1 O8 C24 O7 18.3(10) 1_554 . . . ?
La1 O8 C24 C22 -159.6(7) 1_554 . . . ?
La1 O7 C24 O8 -18.3(10) 1_554 . . . ?
La1 O7 C24 C22 159.7(7) 1_554 . . . ?
C22 C22 C24 O8 -99.3(8) 7_565 . . . ?
N4 C22 C24 O8 -3.8(13) . . . . ?
C21 C22 C24 O8 -170.8(8) . . . . ?
N4 C22 C24 O8 -44.0(12) 7_565 . . . ?
C22 C22 C24 O7 82.7(9) 7_565 . . . ?
N4 C22 C24 O7 178.1(9) . . . . ?
C21 C22 C24 O7 11.1(13) . . . . ?
N4 C22 C24 O7 138.0(9) 7_565 . . . ?
C22 C22 C24 La1 173.1(17) 7_565 . . 1_554 ?
N4 C22 C24 La1 -91(2) . . . 1_554 ?
C21 C22 C24 La1 101.5(19) . . . 1_554 ?
N4 C22 C24 La1 -131.7(17) 7_565 . . 1_554 ?
